data_4314755
loop_
_publ_author_name
'Eric E. Benson'
'Arnold L. Rheingold'
'Clifford P. Kubiak'

_publ_section_title
;
 Synthesis and Characterization of
 6,6'-(2,4,6-Triisopropylphenyl)-2,2'-bipyridine (tripbipy) and Its
 Complexes of the Late First Row Transition Metals
;
_journal_name_full 'Inorganic Chemistry'
_journal_page_first 1458
_journal_page_last 1464
_journal_paper_doi 10.1021/ic9016382
_journal_volume 49
_journal_year 2010
_chemical_formula_moiety 'C40 H52 Cl2 Co N2, C H Cl3'
_chemical_formula_sum 'C41 H53 Cl5 Co N2'
_chemical_formula_weight 810.03
_chemical_name_systematic
; 
 ? 
;
_space_group_IT_number 14
_symmetry_cell_setting monoclinic
_symmetry_space_group_name_Hall '-P 2ybc'
_symmetry_space_group_name_H-M 'P 1 21/c 1'
_atom_sites_solution_hydrogens geom
_atom_sites_solution_primary direct
_atom_sites_solution_secondary difmap
_audit_creation_method SHELXL-97
_cell_angle_alpha 90.00
_cell_angle_beta 100.069(2)
_cell_angle_gamma 90.00
_cell_formula_units_Z 4
_cell_length_a 8.9196(7)
_cell_length_b 28.052(2)
_cell_length_c 16.8310(14)
_cell_measurement_reflns_used 9121
_cell_measurement_temperature 150(2)
_cell_measurement_theta_max 25.41
_cell_measurement_theta_min 2.50
_cell_volume 4146.5(6)
_computing_cell_refinement 'Bruker SAINT'
_computing_data_collection 'Bruker APEX2'
_computing_data_reduction 'Bruker SAINT'
_computing_molecular_graphics 'Bruker SHELXTL'
_computing_publication_material 'Bruker SHELXTL'
_computing_structure_refinement 'SHELXL-97 (Sheldrick, 2008)'
_computing_structure_solution 'SHELXS-97 (Sheldrick, 2008)'
_diffrn_ambient_temperature 150(2)
_diffrn_measured_fraction_theta_full 1.000
_diffrn_measured_fraction_theta_max 0.997
_diffrn_measurement_device_type 'Bruker APEX CCD'
_diffrn_measurement_method '\f and \w scans'
_diffrn_radiation_monochromator graphite
_diffrn_radiation_source 'fine-focus sealed tube'
_diffrn_radiation_type MoK\a
_diffrn_radiation_wavelength 0.71073
_diffrn_reflns_av_R_equivalents 0.0491
_diffrn_reflns_av_sigmaI/netI 0.0388
_diffrn_reflns_limit_h_max 10
_diffrn_reflns_limit_h_min -9
_diffrn_reflns_limit_k_max 33
_diffrn_reflns_limit_k_min -33
_diffrn_reflns_limit_l_max 20
_diffrn_reflns_limit_l_min -20
_diffrn_reflns_number 35788
_diffrn_reflns_theta_full 25.00
_diffrn_reflns_theta_max 25.44
_diffrn_reflns_theta_min 1.43
_exptl_absorpt_coefficient_mu 0.766
_exptl_absorpt_correction_T_max 0.8315
_exptl_absorpt_correction_T_min 0.7753
_exptl_absorpt_correction_type multi-scan
_exptl_absorpt_process_details SADABS
_exptl_crystal_colour blue
_exptl_crystal_density_diffrn 1.298
_exptl_crystal_description Rod
_exptl_crystal_F_000 1700
_exptl_crystal_size_max 0.35
_exptl_crystal_size_mid 0.25
_exptl_crystal_size_min 0.25
_refine_diff_density_max 0.595
_refine_diff_density_min -0.893
_refine_diff_density_rms 0.080
_refine_ls_extinction_method none
_refine_ls_goodness_of_fit_ref 1.064
_refine_ls_hydrogen_treatment constr
_refine_ls_matrix_type full
_refine_ls_number_parameters 454
_refine_ls_number_reflns 7645
_refine_ls_number_restraints 0
_refine_ls_restrained_S_all 1.064
_refine_ls_R_factor_all 0.0597
_refine_ls_R_factor_gt 0.0497
_refine_ls_shift/su_max 0.002
_refine_ls_shift/su_mean 0.000
_refine_ls_structure_factor_coef Fsqd
_refine_ls_weighting_details 'calc w=1/[\s^2^(Fo^2^)+(0.0558P)^2^+8.9232P] where P=(Fo^2^+2Fc^2^)/3'
_refine_ls_weighting_scheme calc
_refine_ls_wR_factor_gt 0.1303
_refine_ls_wR_factor_ref 0.1371
_reflns_number_gt 6470
_reflns_number_total 7645
_reflns_threshold_expression >2\s(I)
_cod_data_source_file ic9016382_si_002_2.cif
_cod_data_source_block cocl2tripbipy
_cod_depositor_comments
;
The following automatic conversions were performed:

'_symmetry_cell_setting' value 'Monoclinic' changed to 'monoclinic'
according to the built-in table from CIF Core dictionary named
'cif_core.dic' version 2.4.1 from 2010-06-29.

Automatic conversion script
Id: cif_fix_values 1646 2011-03-28 12:23:43Z adriana 
;
_cod_original_cell_volume 4146.4(6)
_cod_database_code 4314755

loop_
_symmetry_equiv_pos_as_xyz
'x, y, z'
'-x, y+1/2, -z+1/2'
'-x, -y, -z'
'x, -y-1/2, z-1/2'

loop_
_atom_site_label
_atom_site_type_symbol
_atom_site_fract_x
_atom_site_fract_y
_atom_site_fract_z
_atom_site_U_iso_or_equiv
_atom_site_adp_type
_atom_site_occupancy
_atom_site_symmetry_multiplicity
_atom_site_calc_flag
_atom_site_refinement_flags
_atom_site_disorder_assembly
_atom_site_disorder_group
C1 C 0.2407(4) 0.80344(11) 0.57412(18) 0.0196(7) Uani 1 1 d . . .
C2 C 0.2473(4) 0.83261(12) 0.64218(19) 0.0250(7) Uani 1 1 d . . .
H2 H 0.3027 0.8617 0.6459 0.030 Uiso 1 1 calc R . .
C3 C 0.1730(4) 0.81885(12) 0.7038(2) 0.0279(8) Uani 1 1 d . . .
H3 H 0.1745 0.8388 0.7495 0.034 Uiso 1 1 calc R . .
C4 C 0.0963(4) 0.77589(12) 0.69862(19) 0.0246(7) Uani 1 1 d . . .
H4 H 0.0457 0.7657 0.7408 0.029 Uiso 1 1 calc R . .
C5 C 0.0946(4) 0.74791(11) 0.63053(18) 0.0188(6) Uani 1 1 d . . .
C6 C 0.0221(3) 0.69996(11) 0.62120(18) 0.0175(6) Uani 1 1 d . . .
C7 C -0.0432(4) 0.67884(12) 0.68127(19) 0.0220(7) Uani 1 1 d . . .
H7 H -0.0473 0.6953 0.7302 0.026 Uiso 1 1 calc R . .
C8 C -0.1021(4) 0.63342(12) 0.66886(19) 0.0244(7) Uani 1 1 d . . .
H8 H -0.1499 0.6186 0.7087 0.029 Uiso 1 1 calc R . .
C9 C -0.0912(4) 0.60953(12) 0.59796(19) 0.0227(7) Uani 1 1 d . . .
H9 H -0.1304 0.5781 0.5892 0.027 Uiso 1 1 calc R . .
C10 C -0.0229(3) 0.63174(11) 0.53980(18) 0.0181(6) Uani 1 1 d . . .
C11 C 0.0076(4) 0.60640(11) 0.46611(18) 0.0187(6) Uani 1 1 d . . .
C12 C -0.0889(4) 0.61241(11) 0.39111(19) 0.0192(6) Uani 1 1 d . . .
C13 C -0.0484(4) 0.59143(12) 0.32359(19) 0.0242(7) Uani 1 1 d . . .
H13 H -0.1120 0.5959 0.2727 0.029 Uiso 1 1 calc R . .
C14 C 0.0823(4) 0.56406(12) 0.3280(2) 0.0255(7) Uani 1 1 d . . .
C15 C 0.1715(4) 0.55650(12) 0.4031(2) 0.0243(7) Uani 1 1 d . . .
H15 H 0.2584 0.5365 0.4071 0.029 Uiso 1 1 calc R . .
C16 C 0.1371(4) 0.57746(11) 0.47296(19) 0.0211(7) Uani 1 1 d . . .
C17 C 0.3188(4) 0.81676(11) 0.50505(18) 0.0203(7) Uani 1 1 d . . .
C18 C 0.2563(4) 0.85234(11) 0.4513(2) 0.0237(7) Uani 1 1 d . . .
C19 C 0.3293(4) 0.86305(12) 0.3861(2) 0.0280(8) Uani 1 1 d . . .
H19 H 0.2878 0.8872 0.3490 0.034 Uiso 1 1 calc R . .
C20 C 0.4596(4) 0.83957(13) 0.3741(2) 0.0278(8) Uani 1 1 d . . .
C21 C 0.5212(4) 0.80534(12) 0.4294(2) 0.0259(7) Uani 1 1 d . . .
H21 H 0.6122 0.7896 0.4222 0.031 Uiso 1 1 calc R . .
C22 C 0.4540(4) 0.79320(11) 0.49539(19) 0.0229(7) Uani 1 1 d . . .
C23 C -0.2380(4) 0.63925(12) 0.38583(19) 0.0230(7) Uani 1 1 d . . .
H23 H -0.2221 0.6653 0.4270 0.028 Uiso 1 1 calc R . .
C24 C -0.2961(4) 0.66197(13) 0.3039(2) 0.0316(8) Uani 1 1 d . . .
H24A H -0.2145 0.6809 0.2872 0.047 Uiso 1 1 calc R . .
H24B H -0.3829 0.6827 0.3078 0.047 Uiso 1 1 calc R . .
H24C H -0.3281 0.6369 0.2639 0.047 Uiso 1 1 calc R . .
C25 C -0.3600(4) 0.60570(13) 0.4074(2) 0.0328(8) Uani 1 1 d . . .
H25A H -0.3762 0.5793 0.3687 0.049 Uiso 1 1 calc R . .
H25B H -0.4555 0.6233 0.4056 0.049 Uiso 1 1 calc R . .
H25C H -0.3266 0.5930 0.4619 0.049 Uiso 1 1 calc R . .
C26 C 0.1209(4) 0.54332(14) 0.2500(2) 0.0331(8) Uani 1 1 d . . .
H26 H 0.0987 0.5691 0.2086 0.040 Uiso 1 1 calc R . .
C27 C 0.2843(6) 0.5310(2) 0.2545(3) 0.0674(16) Uani 1 1 d . . .
H27A H 0.3113 0.5048 0.2928 0.101 Uiso 1 1 calc R . .
H27B H 0.3472 0.5589 0.2724 0.101 Uiso 1 1 calc R . .
H27C H 0.3020 0.5212 0.2010 0.101 Uiso 1 1 calc R . .
C28 C 0.0135(7) 0.50245(16) 0.2198(3) 0.0590(14) Uani 1 1 d . . .
H28A H 0.0258 0.4938 0.1649 0.088 Uiso 1 1 calc R . .
H28B H -0.0918 0.5124 0.2197 0.088 Uiso 1 1 calc R . .
H28C H 0.0375 0.4748 0.2555 0.088 Uiso 1 1 calc R . .
C29 C 0.2393(4) 0.56826(12) 0.5539(2) 0.0233(7) Uani 1 1 d . . .
H29 H 0.2133 0.5923 0.5932 0.028 Uiso 1 1 calc R . .
C30 C 0.4080(4) 0.57388(15) 0.5496(2) 0.0354(9) Uani 1 1 d . . .
H30A H 0.4377 0.5496 0.5134 0.053 Uiso 1 1 calc R . .
H30B H 0.4687 0.5700 0.6036 0.053 Uiso 1 1 calc R . .
H30C H 0.4259 0.6057 0.5289 0.053 Uiso 1 1 calc R . .
C31 C 0.2078(5) 0.51870(15) 0.5851(3) 0.0441(10) Uani 1 1 d . . .
H31A H 0.0995 0.5159 0.5883 0.066 Uiso 1 1 calc R . .
H31B H 0.2688 0.5140 0.6389 0.066 Uiso 1 1 calc R . .
H31C H 0.2349 0.4944 0.5483 0.066 Uiso 1 1 calc R . .
C32 C 0.1147(4) 0.87981(12) 0.4625(2) 0.0269(7) Uani 1 1 d . . .
H32 H 0.0653 0.8622 0.5027 0.032 Uiso 1 1 calc R . .
C33 C -0.0014(4) 0.88412(13) 0.3847(2) 0.0319(8) Uani 1 1 d . . .
H33A H 0.0413 0.9036 0.3458 0.048 Uiso 1 1 calc R . .
H33B H -0.0943 0.8992 0.3963 0.048 Uiso 1 1 calc R . .
H33C H -0.0259 0.8523 0.3621 0.048 Uiso 1 1 calc R . .
C34 C 0.1577(5) 0.92964(13) 0.4969(2) 0.0381(9) Uani 1 1 d . . .
H34A H 0.2305 0.9267 0.5475 0.057 Uiso 1 1 calc R . .
H34B H 0.0660 0.9461 0.5072 0.057 Uiso 1 1 calc R . .
H34C H 0.2039 0.9480 0.4579 0.057 Uiso 1 1 calc R . .
C35 C 0.5296(5) 0.84839(14) 0.2987(2) 0.0353(9) Uani 1 1 d . . .
H35 H 0.6329 0.8334 0.3074 0.042 Uiso 1 1 calc R . .
C36 C 0.4321(7) 0.82419(19) 0.2263(3) 0.0637(15) Uani 1 1 d . . .
H36A H 0.4247 0.7900 0.2372 0.096 Uiso 1 1 calc R . .
H36B H 0.4791 0.8287 0.1784 0.096 Uiso 1 1 calc R . .
H36C H 0.3300 0.8383 0.2169 0.096 Uiso 1 1 calc R . .
C37 C 0.5475(6) 0.90053(16) 0.2806(3) 0.0475(11) Uani 1 1 d . . .
H37A H 0.4475 0.9160 0.2723 0.071 Uiso 1 1 calc R . .
H37B H 0.5924 0.9038 0.2318 0.071 Uiso 1 1 calc R . .
H37C H 0.6143 0.9156 0.3261 0.071 Uiso 1 1 calc R . .
C38 C 0.5260(4) 0.75563(13) 0.5556(2) 0.0273(7) Uani 1 1 d . . .
H38 H 0.4415 0.7362 0.5710 0.033 Uiso 1 1 calc R . .
C39 C 0.6326(4) 0.72155(13) 0.5223(2) 0.0297(8) Uani 1 1 d . . .
H39A H 0.5797 0.7076 0.4717 0.045 Uiso 1 1 calc R . .
H39B H 0.6641 0.6961 0.5615 0.045 Uiso 1 1 calc R . .
H39C H 0.7226 0.7390 0.5122 0.045 Uiso 1 1 calc R . .
C40 C 0.6113(5) 0.77883(16) 0.6324(2) 0.0457(11) Uani 1 1 d . . .
H40A H 0.6938 0.7987 0.6192 0.069 Uiso 1 1 calc R . .
H40B H 0.6540 0.7540 0.6708 0.069 Uiso 1 1 calc R . .
H40C H 0.5408 0.7986 0.6567 0.069 Uiso 1 1 calc R . .
C41 C -0.3615(5) 0.91218(15) 0.5506(2) 0.0425(10) Uani 1 1 d . . .
H41 H -0.4307 0.8866 0.5240 0.051 Uiso 1 1 calc R . .
N1 N 0.1640(3) 0.76211(9) 0.56874(15) 0.0173(5) Uani 1 1 d . . .
N2 N 0.0297(3) 0.67695(9) 0.55091(15) 0.0170(5) Uani 1 1 d . . .
Cl1 Cl -0.06995(9) 0.75801(3) 0.38490(5) 0.02338(18) Uani 1 1 d . . .
Cl2 Cl 0.28611(9) 0.68572(3) 0.40881(5) 0.02521(19) Uani 1 1 d . . .
Cl3 Cl -0.3515(2) 0.95732(5) 0.48077(8) 0.0805(5) Uani 1 1 d . . .
Cl4 Cl -0.17893(14) 0.88724(5) 0.58389(9) 0.0648(4) Uani 1 1 d . . .
Cl5 Cl -0.43492(13) 0.93406(4) 0.63335(7) 0.0507(3) Uani 1 1 d . . .
Co1 Co 0.11261(5) 0.719452(14) 0.46834(2) 0.01681(12) Uani 1 1 d . . .

loop_
_atom_site_aniso_label
_atom_site_aniso_U_11
_atom_site_aniso_U_22
_atom_site_aniso_U_33
_atom_site_aniso_U_23
_atom_site_aniso_U_13
_atom_site_aniso_U_12
C1 0.0247(17) 0.0182(15) 0.0149(15) 0.0016(12) 0.0008(13) 0.0038(12)
C2 0.037(2) 0.0193(16) 0.0183(16) -0.0017(13) 0.0027(14) -0.0022(14)
C3 0.045(2) 0.0230(17) 0.0161(16) -0.0041(13) 0.0058(15) 0.0041(15)
C4 0.0345(19) 0.0257(17) 0.0147(15) 0.0011(13) 0.0079(14) 0.0021(14)
C5 0.0213(16) 0.0211(16) 0.0140(15) 0.0028(12) 0.0029(12) 0.0050(12)
C6 0.0186(16) 0.0210(15) 0.0122(14) 0.0000(12) 0.0005(12) 0.0039(12)
C7 0.0241(17) 0.0285(17) 0.0140(15) 0.0000(13) 0.0048(13) 0.0022(13)
C8 0.0250(18) 0.0317(18) 0.0176(16) 0.0043(13) 0.0070(13) -0.0011(14)
C9 0.0234(17) 0.0241(17) 0.0201(16) 0.0025(13) 0.0021(13) -0.0016(13)
C10 0.0169(15) 0.0220(16) 0.0144(15) 0.0018(12) 0.0002(12) 0.0022(12)
C11 0.0224(16) 0.0180(15) 0.0165(15) -0.0001(12) 0.0058(13) -0.0033(12)
C12 0.0225(17) 0.0175(15) 0.0180(15) 0.0003(12) 0.0049(13) -0.0033(12)
C13 0.0261(18) 0.0289(17) 0.0171(16) -0.0034(13) 0.0029(13) -0.0048(14)
C14 0.0291(18) 0.0268(17) 0.0224(17) -0.0057(14) 0.0097(14) -0.0053(14)
C15 0.0223(17) 0.0241(17) 0.0276(18) -0.0044(14) 0.0071(14) 0.0013(13)
C16 0.0233(17) 0.0200(16) 0.0206(16) -0.0007(12) 0.0052(13) -0.0035(13)
C17 0.0276(17) 0.0182(15) 0.0142(15) -0.0027(12) 0.0013(13) -0.0037(13)
C18 0.0295(18) 0.0201(16) 0.0211(16) -0.0016(13) 0.0030(14) -0.0027(13)
C19 0.035(2) 0.0236(17) 0.0249(18) 0.0078(14) 0.0028(15) -0.0036(14)
C20 0.0293(19) 0.0326(19) 0.0221(17) -0.0016(14) 0.0063(14) -0.0066(15)
C21 0.0253(18) 0.0305(18) 0.0221(17) -0.0046(14) 0.0047(14) -0.0024(14)
C22 0.0256(18) 0.0237(16) 0.0191(16) -0.0067(13) 0.0031(13) -0.0042(13)
C23 0.0269(18) 0.0247(17) 0.0172(16) 0.0009(13) 0.0030(13) 0.0005(14)
C24 0.037(2) 0.0318(19) 0.0225(18) 0.0013(15) -0.0036(15) 0.0016(16)
C25 0.0237(18) 0.036(2) 0.039(2) 0.0050(16) 0.0064(16) 0.0042(15)
C26 0.042(2) 0.036(2) 0.0238(18) -0.0089(15) 0.0121(16) -0.0027(17)
C27 0.055(3) 0.116(5) 0.034(2) -0.021(3) 0.015(2) 0.026(3)
C28 0.097(4) 0.042(3) 0.041(3) -0.022(2) 0.022(3) -0.022(3)
C29 0.0236(17) 0.0252(17) 0.0207(16) -0.0006(13) 0.0028(13) 0.0017(13)
C30 0.0246(19) 0.053(2) 0.0275(19) -0.0038(17) 0.0017(15) 0.0032(17)
C31 0.051(3) 0.039(2) 0.038(2) 0.0135(18) -0.0049(19) -0.0033(19)
C32 0.0325(19) 0.0261(17) 0.0217(17) 0.0051(14) 0.0038(14) 0.0045(14)
C33 0.037(2) 0.0276(19) 0.0286(19) 0.0046(15) -0.0009(16) 0.0034(15)
C34 0.042(2) 0.033(2) 0.036(2) -0.0086(17) -0.0023(18) 0.0086(17)
C35 0.036(2) 0.043(2) 0.029(2) 0.0044(16) 0.0130(16) -0.0012(17)
C36 0.099(4) 0.067(3) 0.035(2) -0.017(2) 0.037(3) -0.032(3)
C37 0.061(3) 0.054(3) 0.031(2) 0.0079(19) 0.016(2) -0.016(2)
C38 0.0253(18) 0.0329(19) 0.0232(17) -0.0017(14) 0.0028(14) 0.0033(14)
C39 0.0256(18) 0.0345(19) 0.0282(19) -0.0020(15) 0.0023(15) 0.0045(15)
C40 0.052(3) 0.047(3) 0.032(2) -0.0110(18) -0.0093(19) 0.013(2)
C41 0.049(3) 0.041(2) 0.036(2) -0.0014(18) 0.0056(19) -0.0107(19)
N1 0.0209(14) 0.0189(13) 0.0116(12) 0.0018(10) 0.0020(10) 0.0045(10)
N2 0.0186(13) 0.0195(13) 0.0128(12) 0.0018(10) 0.0023(10) 0.0033(10)
Cl1 0.0241(4) 0.0266(4) 0.0188(4) 0.0056(3) 0.0021(3) 0.0018(3)
Cl2 0.0226(4) 0.0314(4) 0.0228(4) -0.0072(3) 0.0072(3) 0.0004(3)
Cl3 0.1441(15) 0.0510(7) 0.0506(7) 0.0057(6) 0.0284(8) -0.0191(8)
Cl4 0.0454(7) 0.0811(9) 0.0707(8) -0.0132(7) 0.0184(6) 0.0016(6)
Cl5 0.0458(6) 0.0634(7) 0.0432(6) -0.0001(5) 0.0087(5) 0.0075(5)
Co1 0.0207(2) 0.0202(2) 0.0098(2) 0.00004(16) 0.00364(16) 0.00110(17)

loop_
_atom_type_symbol
_atom_type_description
_atom_type_scat_dispersion_real
_atom_type_scat_dispersion_imag
_atom_type_scat_source
C C 0.0033 0.0016 'International Tables Vol C Tables 4.2.6.8 and 6.1.1.4'
H H 0.0000 0.0000 'International Tables Vol C Tables 4.2.6.8 and 6.1.1.4'
N N 0.0061 0.0033 'International Tables Vol C Tables 4.2.6.8 and 6.1.1.4'
Cl Cl 0.1484 0.1585 'International Tables Vol C Tables 4.2.6.8 and 6.1.1.4'
Co Co 0.3494 0.9721 'International Tables Vol C Tables 4.2.6.8 and 6.1.1.4'

loop_
_geom_angle_atom_site_label_1
_geom_angle_atom_site_label_2
_geom_angle_atom_site_label_3
_geom_angle
_geom_angle_site_symmetry_1
_geom_angle_site_symmetry_3
_geom_angle_publ_flag
N1 C1 C2 120.6(3) . . ?
N1 C1 C17 117.5(3) . . ?
C2 C1 C17 121.9(3) . . ?
C3 C2 C1 119.6(3) . . ?
C3 C2 H2 120.2 . . ?
C1 C2 H2 120.2 . . ?
C2 C3 C4 119.6(3) . . ?
C2 C3 H3 120.2 . . ?
C4 C3 H3 120.2 . . ?
C3 C4 C5 118.7(3) . . ?
C3 C4 H4 120.7 . . ?
C5 C4 H4 120.7 . . ?
N1 C5 C4 121.7(3) . . ?
N1 C5 C6 115.6(3) . . ?
C4 C5 C6 122.7(3) . . ?
N2 C6 C7 121.6(3) . . ?
N2 C6 C5 115.7(3) . . ?
C7 C6 C5 122.7(3) . . ?
C8 C7 C6 118.8(3) . . ?
C8 C7 H7 120.6 . . ?
C6 C7 H7 120.6 . . ?
C7 C8 C9 119.6(3) . . ?
C7 C8 H8 120.2 . . ?
C9 C8 H8 120.2 . . ?
C8 C9 C10 119.7(3) . . ?
C8 C9 H9 120.1 . . ?
C10 C9 H9 120.1 . . ?
N2 C10 C9 120.5(3) . . ?
N2 C10 C11 116.8(3) . . ?
C9 C10 C11 122.5(3) . . ?
C16 C11 C12 120.6(3) . . ?
C16 C11 C10 118.3(3) . . ?
C12 C11 C10 121.0(3) . . ?
C13 C12 C11 118.6(3) . . ?
C13 C12 C23 121.0(3) . . ?
C11 C12 C23 120.3(3) . . ?
C12 C13 C14 122.0(3) . . ?
C12 C13 H13 119.0 . . ?
C14 C13 H13 119.0 . . ?
C13 C14 C15 118.4(3) . . ?
C13 C14 C26 118.6(3) . . ?
C15 C14 C26 123.0(3) . . ?
C14 C15 C16 121.9(3) . . ?
C14 C15 H41 99.8 . 1_655 ?
C16 C15 H41 64.0 . 1_655 ?
C14 C15 H15 119.1 . . ?
C16 C15 H15 119.1 . . ?
H41 C15 H15 106.1 1_655 . ?
C15 C16 C11 118.3(3) . . ?
C15 C16 C29 119.8(3) . . ?
C11 C16 C29 121.9(3) . . ?
C18 C17 C22 120.9(3) . . ?
C18 C17 C1 119.5(3) . . ?
C22 C17 C1 119.6(3) . . ?
C17 C18 C19 118.2(3) . . ?
C17 C18 C32 121.9(3) . . ?
C19 C18 C32 119.9(3) . . ?
C20 C19 C18 121.9(3) . . ?
C20 C19 H19 119.0 . . ?
C18 C19 H19 119.0 . . ?
C19 C20 C21 118.7(3) . . ?
C19 C20 C35 121.3(3) . . ?
C21 C20 C35 119.9(3) . . ?
C20 C21 C22 122.0(3) . . ?
C20 C21 H21 119.0 . . ?
C22 C21 H21 119.0 . . ?
C21 C22 C17 118.3(3) . . ?
C21 C22 C38 120.6(3) . . ?
C17 C22 C38 121.1(3) . . ?
C12 C23 C24 114.6(3) . . ?
C12 C23 C25 109.5(3) . . ?
C24 C23 C25 109.2(3) . . ?
C12 C23 H23 107.8 . . ?
C24 C23 H23 107.8 . . ?
C25 C23 H23 107.8 . . ?
C23 C24 H24A 109.5 . . ?
C23 C24 H24B 109.5 . . ?
H24A C24 H24B 109.5 . . ?
C23 C24 H24C 109.5 . . ?
H24A C24 H24C 109.5 . . ?
H24B C24 H24C 109.5 . . ?
C23 C25 H25A 109.5 . . ?
C23 C25 H25B 109.5 . . ?
H25A C25 H25B 109.5 . . ?
C23 C25 H25C 109.5 . . ?
H25A C25 H25C 109.5 . . ?
H25B C25 H25C 109.5 . . ?
C27 C26 C28 113.3(4) . . ?
C27 C26 C14 114.3(3) . . ?
C28 C26 C14 110.5(3) . . ?
C27 C26 H26 106.0 . . ?
C28 C26 H26 106.0 . . ?
C14 C26 H26 106.0 . . ?
C26 C27 H27A 109.5 . . ?
C26 C27 H27B 109.5 . . ?
H27A C27 H27B 109.5 . . ?
C26 C27 H27C 109.5 . . ?
H27A C27 H27C 109.5 . . ?
H27B C27 H27C 109.5 . . ?
C26 C28 H28A 109.5 . . ?
C26 C28 H28B 109.5 . . ?
H28A C28 H28B 109.5 . . ?
C26 C28 H28C 109.5 . . ?
H28A C28 H28C 109.5 . . ?
H28B C28 H28C 109.5 . . ?
C16 C29 C30 112.4(3) . . ?
C16 C29 C31 110.1(3) . . ?
C30 C29 C31 110.6(3) . . ?
C16 C29 H29 107.8 . . ?
C30 C29 H29 107.8 . . ?
C31 C29 H29 107.8 . . ?
C29 C30 H30A 109.5 . . ?
C29 C30 H30B 109.5 . . ?
H30A C30 H30B 109.5 . . ?
C29 C30 H30C 109.5 . . ?
H30A C30 H30C 109.5 . . ?
H30B C30 H30C 109.5 . . ?
C29 C31 H31A 109.5 . . ?
C29 C31 H31B 109.5 . . ?
H31A C31 H31B 109.5 . . ?
C29 C31 H31C 109.5 . . ?
H31A C31 H31C 109.5 . . ?
H31B C31 H31C 109.5 . . ?
C18 C32 C33 112.8(3) . . ?
C18 C32 C34 110.5(3) . . ?
C33 C32 C34 109.8(3) . . ?
C18 C32 H32 107.9 . . ?
C33 C32 H32 107.9 . . ?
C34 C32 H32 107.9 . . ?
C32 C33 H33A 109.5 . . ?
C32 C33 H33B 109.5 . . ?
H33A C33 H33B 109.5 . . ?
C32 C33 H33C 109.5 . . ?
H33A C33 H33C 109.5 . . ?
H33B C33 H33C 109.5 . . ?
C32 C34 H34A 109.5 . . ?
C32 C34 H34B 109.5 . . ?
H34A C34 H34B 109.5 . . ?
C32 C34 H34C 109.5 . . ?
H34A C34 H34C 109.5 . . ?
H34B C34 H34C 109.5 . . ?
C37 C35 C36 109.6(4) . . ?
C37 C35 C20 113.4(3) . . ?
C36 C35 C20 109.4(3) . . ?
C37 C35 H35 108.1 . . ?
C36 C35 H35 108.1 . . ?
C20 C35 H35 108.1 . . ?
C35 C36 H36A 109.5 . . ?
C35 C36 H36B 109.5 . . ?
H36A C36 H36B 109.5 . . ?
C35 C36 H36C 109.5 . . ?
H36A C36 H36C 109.5 . . ?
H36B C36 H36C 109.5 . . ?
C35 C37 H37A 109.5 . . ?
C35 C37 H37B 109.5 . . ?
H37A C37 H37B 109.5 . . ?
C35 C37 H37C 109.5 . . ?
H37A C37 H37C 109.5 . . ?
H37B C37 H37C 109.5 . . ?
C39 C38 C22 114.0(3) . . ?
C39 C38 C40 109.2(3) . . ?
C22 C38 C40 111.0(3) . . ?
C39 C38 H38 107.5 . . ?
C22 C38 H38 107.5 . . ?
C40 C38 H38 107.5 . . ?
C38 C39 H39A 109.5 . . ?
C38 C39 H39B 109.5 . . ?
H39A C39 H39B 109.5 . . ?
C38 C39 H39C 109.5 . . ?
H39A C39 H39C 109.5 . . ?
H39B C39 H39C 109.5 . . ?
C38 C40 H40A 109.5 . . ?
C38 C40 H40B 109.5 . . ?
H40A C40 H40B 109.5 . . ?
C38 C40 H40C 109.5 . . ?
H40A C40 H40C 109.5 . . ?
H40B C40 H40C 109.5 . . ?
Cl3 C41 Cl5 110.6(2) . . ?
Cl3 C41 Cl4 110.4(2) . . ?
Cl5 C41 Cl4 109.7(2) . . ?
Cl3 C41 H41 108.7 . . ?
Cl5 C41 H41 108.7 . . ?
Cl4 C41 H41 108.7 . . ?
C1 N1 C5 119.8(3) . . ?
C1 N1 Co1 126.6(2) . . ?
C5 N1 Co1 113.1(2) . . ?
C10 N2 C6 119.8(3) . . ?
C10 N2 Co1 127.2(2) . . ?
C6 N2 Co1 112.9(2) . . ?
N1 Co1 N2 80.64(10) . . ?
N1 Co1 Cl2 123.47(8) . . ?
N2 Co1 Cl2 114.95(7) . . ?
N1 Co1 Cl1 105.55(7) . . ?
N2 Co1 Cl1 113.28(7) . . ?
Cl2 Co1 Cl1 114.55(3) . . ?

loop_
_geom_bond_atom_site_label_1
_geom_bond_atom_site_label_2
_geom_bond_distance
_geom_bond_site_symmetry_2
_geom_bond_publ_flag
C1 N1 1.341(4) . ?
C1 C2 1.400(4) . ?
C1 C17 1.503(4) . ?
C2 C3 1.380(5) . ?
C2 H2 0.9500 . ?
C3 C4 1.381(5) . ?
C3 H3 0.9500 . ?
C4 C5 1.387(4) . ?
C4 H4 0.9500 . ?
C5 N1 1.360(4) . ?
C5 C6 1.489(4) . ?
C6 N2 1.360(4) . ?
C6 C7 1.385(4) . ?
C7 C8 1.380(5) . ?
C7 H7 0.9500 . ?
C8 C9 1.387(5) . ?
C8 H8 0.9500 . ?
C9 C10 1.388(4) . ?
C9 H9 0.9500 . ?
C10 N2 1.354(4) . ?
C10 C11 1.495(4) . ?
C11 C16 1.401(5) . ?
C11 C12 1.408(4) . ?
C12 C13 1.383(4) . ?
C12 C23 1.517(4) . ?
C13 C14 1.387(5) . ?
C13 H13 0.9500 . ?
C14 C15 1.387(5) . ?
C14 C26 1.528(5) . ?
C15 C16 1.396(4) . ?
C15 H41 9.9978 1_655 ?
C15 H15 0.9500 . ?
C16 C29 1.523(4) . ?
C17 C18 1.396(5) . ?
C17 C22 1.409(5) . ?
C18 C19 1.403(5) . ?
C18 C32 1.519(5) . ?
C19 C20 1.381(5) . ?
C19 H19 0.9500 . ?
C20 C21 1.382(5) . ?
C20 C35 1.530(5) . ?
C21 C22 1.394(5) . ?
C21 H21 0.9500 . ?
C22 C38 1.524(5) . ?
C23 C24 1.526(4) . ?
C23 C25 1.530(5) . ?
C23 H23 1.0000 . ?
C24 H24A 0.9800 . ?
C24 H24B 0.9800 . ?
C24 H24C 0.9800 . ?
C25 H25A 0.9800 . ?
C25 H25B 0.9800 . ?
C25 H25C 0.9800 . ?
C26 C27 1.486(6) . ?
C26 C28 1.523(6) . ?
C26 H26 1.0000 . ?
C27 H27A 0.9800 . ?
C27 H27B 0.9800 . ?
C27 H27C 0.9800 . ?
C28 H28A 0.9800 . ?
C28 H28B 0.9800 . ?
C28 H28C 0.9800 . ?
C29 C30 1.527(5) . ?
C29 C31 1.530(5) . ?
C29 H29 1.0000 . ?
C30 H30A 0.9800 . ?
C30 H30B 0.9800 . ?
C30 H30C 0.9800 . ?
C31 H31A 0.9800 . ?
C31 H31B 0.9800 . ?
C31 H31C 0.9800 . ?
C32 C33 1.526(5) . ?
C32 C34 1.535(5) . ?
C32 H32 1.0000 . ?
C33 H33A 0.9800 . ?
C33 H33B 0.9800 . ?
C33 H33C 0.9800 . ?
C34 H34A 0.9800 . ?
C34 H34B 0.9800 . ?
C34 H34C 0.9800 . ?
C35 C37 1.508(6) . ?
C35 C36 1.527(6) . ?
C35 H35 1.0000 . ?
C36 H36A 0.9800 . ?
C36 H36B 0.9800 . ?
C36 H36C 0.9800 . ?
C37 H37A 0.9800 . ?
C37 H37B 0.9800 . ?
C37 H37C 0.9800 . ?
C38 C39 1.523(5) . ?
C38 C40 1.527(5) . ?
C38 H38 1.0000 . ?
C39 H39A 0.9800 . ?
C39 H39B 0.9800 . ?
C39 H39C 0.9800 . ?
C40 H40A 0.9800 . ?
C40 H40B 0.9800 . ?
C40 H40C 0.9800 . ?
C41 Cl3 1.740(4) . ?
C41 Cl5 1.751(4) . ?
C41 Cl4 1.771(5) . ?
C41 H41 1.0000 . ?
N1 Co1 2.056(3) . ?
N2 Co1 2.064(3) . ?
Cl1 Co1 2.2348(9) . ?
Cl2 Co1 2.1992(9) . ?
